data_7218251
loop_
_publ_author_name
'Singh, Suryabhan'
'Bhattacharya, Subrato'

_publ_section_title
;
 Studies of structural diversity due to inter-/intra-molecular hydrogen
 bonding and photoluminescent properties in thiocarboxylate Cu(I) and
 Ag(I) complexes
;
_journal_name_full 'RSC Adv.'
_journal_paper_doi 10.1039/C4RA07883G
_journal_year 2014
_chemical_formula_sum 'C46 H37 Cu O3 P2 S3'
_chemical_formula_weight 859.42
_space_group_IT_number 19
_symmetry_cell_setting orthorhombic
_symmetry_Int_Tables_number 19
_symmetry_space_group_name_Hall 'P 2ac 2ab'
_symmetry_space_group_name_H-M 'P 21 21 21'
_atom_sites_solution_hydrogens geom
_atom_sites_solution_primary direct
_atom_sites_solution_secondary difmap
_audit_creation_method SHELXL-97
_cell_angle_alpha 90.000(5)
_cell_angle_beta 90.000(5)
_cell_angle_gamma 90.000(5)
_cell_formula_units_Z 4
_cell_length_a 13.094(5)
_cell_length_b 17.908(5)
_cell_length_c 18.120(5)
_cell_measurement_temperature 293(2)
_cell_volume 4249(2)
_computing_structure_refinement 'SHELXL-97 (Sheldrick, 1997)'
_diffrn_ambient_temperature 293(2)
_diffrn_measured_fraction_theta_full 0.996
_diffrn_measured_fraction_theta_max 0.864
_diffrn_radiation_monochromator graphite
_diffrn_radiation_type MoK\a
_diffrn_radiation_wavelength 0.71073
_diffrn_reflns_av_R_equivalents 0.0291
_diffrn_reflns_av_sigmaI/netI 0.0648
_diffrn_reflns_limit_h_max 12
_diffrn_reflns_limit_h_min -17
_diffrn_reflns_limit_k_max 22
_diffrn_reflns_limit_k_min -21
_diffrn_reflns_limit_l_max 23
_diffrn_reflns_limit_l_min -7
_diffrn_reflns_number 13726
_diffrn_reflns_theta_full 25.00
_diffrn_reflns_theta_max 29.19
_diffrn_reflns_theta_min 3.20
_diffrn_source 'fine-focus sealed tube'
_exptl_absorpt_coefficient_mu 0.776
_exptl_absorpt_correction_T_max 1.00000
_exptl_absorpt_correction_T_min 0.85306
_exptl_absorpt_correction_type multi-scan
_exptl_crystal_colour Red
_exptl_crystal_density_diffrn 1.343
_exptl_crystal_density_method 'not measured'
_exptl_crystal_description Rectangular
_exptl_crystal_F_000 1776
_exptl_crystal_recrystallization_method Toluene
_exptl_crystal_size_max 0.39
_exptl_crystal_size_mid 0.38
_exptl_crystal_size_min 0.37
_refine_diff_density_max 0.962
_refine_diff_density_min -0.439
_refine_diff_density_rms 0.068
_refine_ls_abs_structure_details 'Flack H D (1983), Acta Cryst. A39, 876-881'
_refine_ls_abs_structure_Flack -0.040(17)
_refine_ls_extinction_method none
_refine_ls_goodness_of_fit_ref 1.001
_refine_ls_hydrogen_treatment mixed
_refine_ls_matrix_type full
_refine_ls_number_parameters 478
_refine_ls_number_reflns 8994
_refine_ls_number_restraints 28
_refine_ls_restrained_S_all 1.046
_refine_ls_R_factor_all 0.0807
_refine_ls_R_factor_gt 0.0556
_refine_ls_shift/su_max 0.003
_refine_ls_shift/su_mean 0.000
_refine_ls_structure_factor_coef Fsqd
_refine_ls_weighting_details 'calc w=1/[\s^2^(Fo^2^)+(0.0733P)^2^+0.6218P] where P=(Fo^2^+2Fc^2^)/3'
_refine_ls_weighting_scheme calc
_refine_ls_wR_factor_gt 0.1287
_refine_ls_wR_factor_ref 0.1469
_reflns_number_gt 6751
_reflns_number_total 8994
_reflns_threshold_expression >2sigma(I)
_cod_data_source_file c4ra07883g2.cif
_cod_data_source_block cutta-fta
_cod_database_code 7218251

loop_
_symmetry_equiv_pos_as_xyz
'x, y, z'
'-x+1/2, -y, z+1/2'
'x+1/2, -y+1/2, -z'
'-x, y+1/2, -z+1/2'

loop_
_atom_site_label
_atom_site_type_symbol
_atom_site_fract_x
_atom_site_fract_y
_atom_site_fract_z
_atom_site_U_iso_or_equiv
_atom_site_adp_type
_atom_site_occupancy
_atom_site_symmetry_multiplicity
_atom_site_calc_flag
_atom_site_refinement_flags
_atom_site_disorder_assembly
_atom_site_disorder_group
C2 C 0.9517(6) -0.2382(4) 0.4727(5) 0.0991(9) Uani 0.658(5) 1 d PD A 1
S3 S 0.8612(3) -0.24192(18) 0.5358(2) 0.0991(9) Uani 0.658(5) 1 d PD A 1
C3 C 0.9641(12) -0.3093(7) 0.4524(9) 0.0991(9) Uani 0.658(5) 1 d PD A 1
H3 H 1.0092 -0.3207 0.4144 0.119 Uiso 0.658(5) 1 calc PR A 1
C4 C 0.9134(13) -0.3637(9) 0.4853(11) 0.0991(9) Uani 0.658(5) 1 d PD A 1
H4 H 0.9166 -0.4145 0.4746 0.119 Uiso 0.658(5) 1 calc PR A 1
C5 C 0.8569(14) -0.3308(7) 0.5366(8) 0.0991(9) Uani 0.658(5) 1 d PD A 1
H5 H 0.8179 -0.3575 0.5705 0.119 Uiso 0.658(5) 1 calc PR A 1
C2A C 0.9517(6) -0.2382(4) 0.4727(5) 0.0991(9) Uani 0.342(5) 1 d PD A 2
C3A C 0.8685(18) -0.2630(15) 0.5146(14) 0.0991(9) Uani 0.342(5) 1 d PD A 2
H3A H 0.8258 -0.2306 0.5401 0.119 Uiso 0.342(5) 1 calc PR A 2
S3A S 0.9987(6) -0.3157(4) 0.4326(4) 0.0991(9) Uani 0.342(5) 1 d PD A 2
C5A C 0.932(2) -0.3713(16) 0.480(2) 0.0991(9) Uani 0.342(5) 1 d PD A 2
H5A H 0.9451 -0.4223 0.4827 0.119 Uiso 0.342(5) 1 calc PR A 2
C4A C 0.855(3) -0.3378(14) 0.5151(15) 0.0991(9) Uani 0.342(5) 1 d PD A 2
H4A H 0.8002 -0.3623 0.5368 0.119 Uiso 0.342(5) 1 calc PR A 2
C7 C 1.2066(3) -0.0073(3) 0.2361(3) 0.0470(7) Uani 0.421(12) 1 d PD B 3
O3 O 1.3128(9) -0.0493(6) 0.2348(6) 0.0470(7) Uani 0.421(12) 1 d PD B 3
C8 C 1.1895(14) 0.0478(9) 0.1802(10) 0.0470(7) Uani 0.421(12) 1 d PD B 3
H8 H 1.1353 0.0799 0.1704 0.056 Uiso 0.421(12) 1 calc PR B 3
C9 C 1.2926(12) 0.0349(8) 0.1423(8) 0.0470(7) Uani 0.421(12) 1 d PD B 3
H9 H 1.3152 0.0631 0.1024 0.056 Uiso 0.421(12) 1 calc PR B 3
C10 C 1.3465(10) -0.0200(8) 0.1716(7) 0.0470(7) Uani 0.421(12) 1 d PD B 3
H10 H 1.4056 -0.0375 0.1490 0.056 Uiso 0.421(12) 1 calc PR B 3
C7A C 1.2066(3) -0.0073(3) 0.2361(3) 0.0470(7) Uani 0.579(12) 1 d PD B 4
C8A C 1.3086(9) -0.0385(7) 0.2194(7) 0.0470(7) Uani 0.579(12) 1 d PD B 4
H8A H 1.3431 -0.0761 0.2444 0.056 Uiso 0.579(12) 1 calc PR B 4
O3A O 1.1737(6) 0.0576(5) 0.1786(5) 0.0470(7) Uani 0.579(12) 1 d PD B 4
C10A C 1.2696(7) 0.0556(6) 0.1304(6) 0.0470(7) Uani 0.579(12) 1 d PD B 4
H10A H 1.2776 0.0861 0.0893 0.056 Uiso 0.579(12) 1 calc PR B 4
C9A C 1.3443(7) 0.0046(6) 0.1527(6) 0.0470(7) Uani 0.579(12) 1 d PD B 4
H9A H 1.4071 -0.0019 0.1296 0.056 Uiso 0.579(12) 1 calc PR B 4
Cu1 Cu 0.94759(4) 0.00539(3) 0.41113(3) 0.03943(15) Uani 1 1 d . . .
S2 S 1.01564(9) -0.00091(9) 0.29280(6) 0.0497(3) Uani 1 1 d . B .
S1 S 0.97813(11) -0.09089(7) 0.49698(7) 0.0522(3) Uani 1 1 d . A .
P1 P 1.01758(9) 0.11483(6) 0.44972(7) 0.0370(3) Uani 1 1 d . . .
P2 P 0.77455(8) -0.00653(7) 0.39657(6) 0.0404(3) Uani 1 1 d . . .
O2 O 1.1707(3) -0.0813(2) 0.3396(2) 0.0583(10) Uani 1 1 d . B .
O1 O 1.0558(4) -0.1755(2) 0.3921(2) 0.0657(11) Uani 1 1 d . A .
C17 C 1.0044(4) 0.1416(3) 0.5458(3) 0.0458(12) Uani 1 1 d . . .
C41 C 0.6991(3) 0.0185(3) 0.4785(3) 0.0442(11) Uani 1 1 d . . .
C11 C 1.1550(4) 0.1218(2) 0.4330(3) 0.0390(10) Uani 1 1 d . . .
C18 C 0.9301(4) 0.1077(3) 0.5891(3) 0.0588(14) Uani 1 1 d . . .
H18 H 0.8877 0.0721 0.5678 0.071 Uiso 1 1 calc R . .
C6 C 1.1366(4) -0.0334(3) 0.2937(3) 0.0440(11) Uani 1 1 d . . .
C1 C 0.9990(4) -0.1694(3) 0.4492(3) 0.0508(13) Uani 1 1 d . . .
C15 C 1.3062(5) 0.1839(4) 0.3913(4) 0.0720(18) Uani 1 1 d . . .
H15 H 1.3369 0.2264 0.3718 0.086 Uiso 1 1 calc R . .
C23 C 0.9636(4) 0.1945(2) 0.3990(3) 0.0430(11) Uani 1 1 d . . .
C16 C 1.2039(4) 0.1846(3) 0.4064(4) 0.0585(14) Uani 1 1 d . . .
H16 H 1.1665 0.2281 0.3985 0.070 Uiso 1 1 calc R . .
C24 C 0.8941(4) 0.2410(3) 0.4317(4) 0.0559(14) Uani 1 1 d . . .
H24 H 0.8790 0.2361 0.4816 0.067 Uiso 1 1 calc R . .
C35 C 0.7387(4) -0.1034(3) 0.3743(3) 0.0461(12) Uani 1 1 d . . .
C34 C 0.7643(5) 0.1012(3) 0.2866(3) 0.0631(15) Uani 1 1 d . . .
H34 H 0.8319 0.1108 0.2992 0.076 Uiso 1 1 calc R . .
C29 C 0.7109(4) 0.0456(3) 0.3232(3) 0.0462(12) Uani 1 1 d . . .
C46 C 0.7059(5) -0.0240(3) 0.5415(3) 0.0673(17) Uani 1 1 d . . .
H46 H 0.7452 -0.0672 0.5417 0.081 Uiso 1 1 calc R . .
C12 C 1.2120(4) 0.0581(3) 0.4463(3) 0.0570(14) Uani 1 1 d . . .
H12 H 1.1817 0.0151 0.4650 0.068 Uiso 1 1 calc R . .
C42 C 0.6426(5) 0.0819(3) 0.4802(3) 0.0642(16) Uani 1 1 d . . .
H42 H 0.6389 0.1117 0.4383 0.077 Uiso 1 1 calc R . .
C25 C 0.8462(5) 0.2957(3) 0.3893(5) 0.078(2) Uani 1 1 d . . .
H25 H 0.7962 0.3259 0.4102 0.094 Uiso 1 1 calc R . .
C40 C 0.6576(5) -0.1403(3) 0.4032(4) 0.0714(17) Uani 1 1 d . . .
H40 H 0.6151 -0.1163 0.4368 0.086 Uiso 1 1 calc R . .
C33 C 0.7177(6) 0.1432(4) 0.2310(4) 0.0786(19) Uani 1 1 d . . .
H33 H 0.7538 0.1809 0.2072 0.094 Uiso 1 1 calc R . .
C27 C 0.9425(6) 0.2593(4) 0.2845(4) 0.081(2) Uani 1 1 d . . .
H27 H 0.9596 0.2657 0.2351 0.097 Uiso 1 1 calc R . .
C19 C 0.9174(7) 0.1248(4) 0.6615(4) 0.086(2) Uani 1 1 d . . .
H19 H 0.8657 0.1022 0.6887 0.103 Uiso 1 1 calc R . .
C13 C 1.3169(5) 0.0602(4) 0.4306(5) 0.087(2) Uani 1 1 d . . .
H13 H 1.3563 0.0177 0.4384 0.104 Uiso 1 1 calc R . .
C22 C 1.0667(5) 0.1936(3) 0.5796(3) 0.0633(15) Uani 1 1 d . . .
H22 H 1.1171 0.2177 0.5524 0.076 Uiso 1 1 calc R . .
C14 C 1.3623(5) 0.1237(4) 0.4041(5) 0.079(2) Uani 1 1 d . . .
H14 H 1.4322 0.1246 0.3951 0.095 Uiso 1 1 calc R . .
C37 C 0.7767(5) -0.2108(4) 0.3022(4) 0.080(2) Uani 1 1 d . . .
H37 H 0.8159 -0.2338 0.2660 0.096 Uiso 1 1 calc R . .
C44 C 0.5957(6) 0.0609(4) 0.6045(4) 0.082(2) Uani 1 1 d . . .
H44 H 0.5595 0.0744 0.6466 0.098 Uiso 1 1 calc R . .
C45 C 0.6546(5) -0.0024(4) 0.6045(3) 0.0816(19) Uani 1 1 d . . .
H45 H 0.6600 -0.0309 0.6472 0.098 Uiso 1 1 calc R . .
C38 C 0.6979(7) -0.2476(4) 0.3325(5) 0.084(2) Uani 1 1 d . . .
H38 H 0.6847 -0.2967 0.3188 0.101 Uiso 1 1 calc R . .
C21 C 1.0543(6) 0.2101(5) 0.6535(4) 0.088(2) Uani 1 1 d . . .
H21 H 1.0965 0.2454 0.6757 0.106 Uiso 1 1 calc R . .
C28 C 0.9881(5) 0.2029(3) 0.3252(3) 0.0607(15) Uani 1 1 d . . .
H28 H 1.0350 0.1710 0.3030 0.073 Uiso 1 1 calc R . .
C31 C 0.5658(7) 0.0756(5) 0.2477(5) 0.102(3) Uani 1 1 d . . .
H31 H 0.4975 0.0676 0.2362 0.122 Uiso 1 1 calc R . .
C32 C 0.6186(7) 0.1285(5) 0.2117(4) 0.091(2) Uani 1 1 d . . .
H32 H 0.5879 0.1551 0.1736 0.109 Uiso 1 1 calc R . .
C36 C 0.7997(5) -0.1396(3) 0.3242(4) 0.0637(16) Uani 1 1 d . . .
H36 H 0.8569 -0.1157 0.3052 0.076 Uiso 1 1 calc R . .
C39 C 0.6378(7) -0.2134(4) 0.3828(4) 0.095(3) Uani 1 1 d . . .
H39 H 0.5832 -0.2390 0.4037 0.114 Uiso 1 1 calc R . .
C26 C 0.8731(6) 0.3050(4) 0.3164(5) 0.086(2) Uani 1 1 d . . .
H26 H 0.8434 0.3430 0.2888 0.104 Uiso 1 1 calc R . .
C20 C 0.9816(9) 0.1756(6) 0.6940(4) 0.113(4) Uani 1 1 d . . .
H20 H 0.9751 0.1863 0.7440 0.135 Uiso 1 1 calc R . .
C30 C 0.6126(6) 0.0328(4) 0.3023(4) 0.084(2) Uani 1 1 d . . .
H30 H 0.5759 -0.0054 0.3249 0.101 Uiso 1 1 calc R . .
C43 C 0.5902(5) 0.1032(4) 0.5437(4) 0.081(2) Uani 1 1 d . . .
H43 H 0.5515 0.1467 0.5438 0.097 Uiso 1 1 calc R . .
H47 H 1.106(4) -0.132(3) 0.369(3) 0.060(16) Uiso 1 1 d . . .

loop_
_atom_site_aniso_label
_atom_site_aniso_U_11
_atom_site_aniso_U_22
_atom_site_aniso_U_33
_atom_site_aniso_U_23
_atom_site_aniso_U_13
_atom_site_aniso_U_12
C2 0.119(2) 0.0763(14) 0.102(2) 0.0057(14) -0.0021(17) -0.0191(15)
S3 0.119(2) 0.0763(14) 0.102(2) 0.0057(14) -0.0021(17) -0.0191(15)
C3 0.119(2) 0.0763(14) 0.102(2) 0.0057(14) -0.0021(17) -0.0191(15)
C4 0.119(2) 0.0763(14) 0.102(2) 0.0057(14) -0.0021(17) -0.0191(15)
C5 0.119(2) 0.0763(14) 0.102(2) 0.0057(14) -0.0021(17) -0.0191(15)
C2A 0.119(2) 0.0763(14) 0.102(2) 0.0057(14) -0.0021(17) -0.0191(15)
C3A 0.119(2) 0.0763(14) 0.102(2) 0.0057(14) -0.0021(17) -0.0191(15)
S3A 0.119(2) 0.0763(14) 0.102(2) 0.0057(14) -0.0021(17) -0.0191(15)
C5A 0.119(2) 0.0763(14) 0.102(2) 0.0057(14) -0.0021(17) -0.0191(15)
C4A 0.119(2) 0.0763(14) 0.102(2) 0.0057(14) -0.0021(17) -0.0191(15)
C7 0.0467(15) 0.0426(16) 0.0516(16) 0.0029(13) 0.0201(13) 0.0003(12)
O3 0.0467(15) 0.0426(16) 0.0516(16) 0.0029(13) 0.0201(13) 0.0003(12)
C8 0.0467(15) 0.0426(16) 0.0516(16) 0.0029(13) 0.0201(13) 0.0003(12)
C9 0.0467(15) 0.0426(16) 0.0516(16) 0.0029(13) 0.0201(13) 0.0003(12)
C10 0.0467(15) 0.0426(16) 0.0516(16) 0.0029(13) 0.0201(13) 0.0003(12)
C7A 0.0467(15) 0.0426(16) 0.0516(16) 0.0029(13) 0.0201(13) 0.0003(12)
C8A 0.0467(15) 0.0426(16) 0.0516(16) 0.0029(13) 0.0201(13) 0.0003(12)
O3A 0.0467(15) 0.0426(16) 0.0516(16) 0.0029(13) 0.0201(13) 0.0003(12)
C10A 0.0467(15) 0.0426(16) 0.0516(16) 0.0029(13) 0.0201(13) 0.0003(12)
C9A 0.0467(15) 0.0426(16) 0.0516(16) 0.0029(13) 0.0201(13) 0.0003(12)
Cu1 0.0382(3) 0.0378(3) 0.0423(3) -0.0017(3) 0.0032(2) 0.0018(2)
S2 0.0409(6) 0.0700(7) 0.0382(5) -0.0012(7) 0.0040(5) 0.0106(7)
S1 0.0716(9) 0.0433(6) 0.0417(6) 0.0030(5) -0.0017(7) 0.0049(6)
P1 0.0414(6) 0.0322(5) 0.0374(6) 0.0026(5) 0.0020(5) 0.0021(5)
P2 0.0351(6) 0.0455(6) 0.0407(6) -0.0027(6) 0.0018(5) 0.0034(5)
O2 0.055(2) 0.051(2) 0.069(3) 0.0020(19) 0.001(2) 0.0132(18)
O1 0.094(3) 0.0439(19) 0.060(2) 0.0006(18) 0.011(2) 0.003(2)
C17 0.055(3) 0.046(2) 0.036(2) 0.001(2) -0.006(2) 0.013(2)
C41 0.033(2) 0.054(3) 0.045(3) -0.003(2) 0.002(2) 0.001(2)
C11 0.042(3) 0.036(2) 0.038(2) -0.001(2) 0.000(2) -0.0003(19)
C18 0.066(4) 0.059(3) 0.051(3) 0.008(3) 0.009(3) 0.008(3)
C6 0.048(3) 0.037(2) 0.047(3) -0.010(2) -0.001(2) -0.002(2)
C1 0.065(4) 0.040(2) 0.048(3) 0.007(2) -0.015(3) -0.004(2)
C15 0.055(4) 0.076(4) 0.085(5) 0.008(4) 0.010(3) -0.022(3)
C23 0.042(3) 0.034(2) 0.053(3) 0.010(2) -0.002(2) -0.0010(19)
C16 0.052(3) 0.051(3) 0.072(4) 0.011(3) 0.005(3) -0.008(2)
C24 0.051(3) 0.044(3) 0.072(4) 0.006(3) 0.007(3) 0.005(2)
C35 0.044(3) 0.052(3) 0.043(3) -0.004(2) -0.001(2) 0.001(2)
C34 0.069(4) 0.071(4) 0.049(3) 0.007(3) 0.003(3) 0.013(3)
C29 0.044(3) 0.051(3) 0.044(3) -0.011(2) 0.000(2) 0.007(2)
C46 0.077(4) 0.071(4) 0.053(3) 0.002(3) 0.015(3) 0.028(3)
C12 0.046(3) 0.049(3) 0.076(4) -0.002(3) -0.006(3) 0.002(2)
C42 0.067(4) 0.073(4) 0.053(3) 0.003(3) 0.011(3) 0.022(3)
C25 0.061(4) 0.052(3) 0.120(6) 0.013(4) -0.002(4) 0.016(3)
C40 0.080(4) 0.068(4) 0.065(4) -0.014(3) 0.021(4) -0.017(3)
C33 0.092(5) 0.082(4) 0.061(4) 0.014(4) 0.006(4) 0.019(4)
C27 0.090(5) 0.077(4) 0.074(4) 0.038(4) 0.002(4) 0.000(4)
C19 0.109(6) 0.100(5) 0.048(4) 0.017(4) 0.023(4) 0.049(5)
C13 0.059(4) 0.080(4) 0.122(7) -0.002(5) -0.010(4) 0.020(4)
C22 0.070(4) 0.064(3) 0.056(3) -0.016(3) -0.010(3) 0.014(3)
C14 0.045(3) 0.089(5) 0.104(6) -0.017(4) 0.017(4) -0.013(3)
C37 0.072(4) 0.073(4) 0.096(5) -0.040(4) -0.003(4) 0.011(4)
C44 0.095(5) 0.096(5) 0.054(4) -0.008(4) 0.030(4) 0.011(4)
C45 0.097(5) 0.099(5) 0.048(3) 0.019(4) 0.025(3) 0.008(5)
C38 0.105(6) 0.049(3) 0.097(6) -0.007(4) -0.020(5) -0.010(4)
C21 0.093(5) 0.114(6) 0.059(4) -0.039(4) -0.020(4) 0.040(5)
C28 0.074(4) 0.048(3) 0.060(3) 0.020(3) 0.003(3) 0.003(3)
C31 0.090(6) 0.108(6) 0.107(6) -0.004(5) -0.054(5) -0.003(5)
C32 0.117(7) 0.092(5) 0.065(4) -0.003(4) -0.033(5) 0.034(5)
C36 0.053(3) 0.064(3) 0.074(4) -0.020(3) -0.002(3) -0.003(3)
C39 0.124(7) 0.083(5) 0.077(5) -0.002(4) 0.014(5) -0.051(5)
C26 0.071(4) 0.066(4) 0.122(7) 0.047(4) -0.011(5) 0.011(4)
C20 0.147(9) 0.151(8) 0.040(3) -0.016(5) -0.002(5) 0.095(7)
C30 0.073(4) 0.079(4) 0.101(6) 0.009(4) -0.044(4) -0.008(3)
C43 0.089(5) 0.079(4) 0.075(4) -0.010(4) 0.021(4) 0.033(4)

loop_
_atom_type_symbol
_atom_type_description
_atom_type_scat_dispersion_real
_atom_type_scat_dispersion_imag
_atom_type_scat_source
C C 0.0033 0.0016 'International Tables Vol C Tables 4.2.6.8 and 6.1.1.4'
H H 0.0000 0.0000 'International Tables Vol C Tables 4.2.6.8 and 6.1.1.4'
O O 0.0106 0.0060 'International Tables Vol C Tables 4.2.6.8 and 6.1.1.4'
S S 0.1246 0.1234 'International Tables Vol C Tables 4.2.6.8 and 6.1.1.4'
Cu Cu 0.3201 1.2651 'International Tables Vol C Tables 4.2.6.8 and 6.1.1.4'
P P 0.1023 0.0942 'International Tables Vol C Tables 4.2.6.8 and 6.1.1.4'
V V 0.3005 0.5294 'International Tables Vol C Tables 4.2.6.8 and 6.1.1.4'

loop_
_geom_angle_atom_site_label_1
_geom_angle_atom_site_label_2
_geom_angle_atom_site_label_3
_geom_angle
C3 C2 C1 132.9(9)
C3 C2 S3 103.9(8)
C1 C2 S3 123.2(6)
C5 S3 C2 94.1(7)
C4 C3 C2 121.2(15)
C4 C3 H3 119.4
C2 C3 H3 119.4
C3 C4 C5 105.6(15)
C3 C4 H4 127.2
C5 C4 H4 127.2
C4 C5 S3 114.7(12)
C4 C5 H5 122.6
S3 C5 H5 122.6
C4A C3A H3A 122.6
C4A C5A S3A 113(2)
C4A C5A H5A 123.4
S3A C5A H5A 123.4
C5A C4A C3A 110(3)
C5A C4A H4A 124.9
C3A C4A H4A 124.9
C8 C7 C6 128.8(8)
C8 C7 O3 117.1(8)
C6 C7 O3 114.1(5)
C10 O3 C7 96.7(8)
C7 C8 C9 94.3(9)
C7 C8 H8 132.9
C9 C8 H8 132.9
C10 C9 C8 113.8(11)
C10 C9 H9 123.1
C8 C9 H9 123.1
C9 C10 O3 117.4(11)
C9 C10 H10 121.3
O3 C10 H10 121.3
C9A C8A H8A 127.7
C9A C10A O3A 115.1(7)
C9A C10A H10A 122.4
O3A C10A H10A 122.4
C10A C9A C8A 110.4(8)
C10A C9A H9A 124.8
C8A C9A H9A 124.8
P1 Cu1 P2 120.95(5)
P1 Cu1 S2 99.85(5)
P2 Cu1 S2 105.57(5)
P1 Cu1 S1 111.05(5)
P2 Cu1 S1 100.12(5)
S2 Cu1 S1 120.55(5)
C6 S2 Cu1 111.57(19)
C1 S1 Cu1 107.51(18)
C17 P1 C11 103.5(2)
C17 P1 C23 103.8(2)
C11 P1 C23 104.0(2)
C17 P1 Cu1 119.01(18)
C11 P1 Cu1 113.88(15)
C23 P1 Cu1 111.12(16)
C29 P2 C41 102.6(2)
C29 P2 C35 101.9(2)
C41 P2 C35 105.6(2)
C29 P2 Cu1 119.19(18)
C41 P2 Cu1 114.57(15)
C35 P2 Cu1 111.42(17)
C6 O2 H47 119(2)
C1 O1 H47 126(3)
C22 C17 C18 117.3(5)
C22 C17 P1 123.2(4)
C18 C17 P1 119.5(4)
C42 C41 C46 118.6(5)
C42 C41 P2 121.0(4)
C46 C41 P2 120.1(4)
C12 C11 C16 118.8(5)
C12 C11 P1 116.4(4)
C16 C11 P1 124.7(4)
C19 C18 C17 122.3(7)
C19 C18 H18 118.9
C17 C18 H18 118.9
O2 C6 C7 117.4(5)
O2 C6 S2 124.5(4)
C7 C6 S2 118.0(4)
O1 C1 C2 114.5(5)
O1 C1 S1 125.9(4)
C2 C1 S1 119.7(5)
C14 C15 C16 121.1(6)
C14 C15 H15 119.4
C16 C15 H15 119.4
C24 C23 C28 120.5(5)
C24 C23 P1 120.8(4)
C28 C23 P1 118.6(4)
C15 C16 C11 121.1(5)
C15 C16 H16 119.5
C11 C16 H16 119.5
C23 C24 C25 119.2(6)
C23 C24 H24 120.4
C25 C24 H24 120.4
C40 C35 C36 118.8(5)
C40 C35 P2 125.0(4)
C36 C35 P2 116.2(4)
C29 C34 C33 120.8(6)
C29 C34 H34 119.6
C33 C34 H34 119.6
C30 C29 C34 117.7(6)
C30 C29 P2 123.2(5)
C34 C29 P2 119.1(4)
C41 C46 C45 120.1(5)
C41 C46 H46 120.0
C45 C46 H46 120.0
C11 C12 C13 118.1(5)
C11 C12 H12 121.0
C13 C12 H12 121.0
C41 C42 C43 121.2(6)
C41 C42 H42 119.4
C43 C42 H42 119.4
C26 C25 C24 119.9(6)
C26 C25 H25 120.0
C24 C25 H25 120.0
C35 C40 C39 120.3(6)
C35 C40 H40 119.9
C39 C40 H40 119.9
C32 C33 C34 119.6(7)
C32 C33 H33 120.2
C34 C33 H33 120.2
C26 C27 C28 120.3(7)
C26 C27 H27 119.8
C28 C27 H27 119.8
C18 C19 C20 119.3(7)
C18 C19 H19 120.3
C20 C19 H19 120.3
C14 C13 C12 121.2(6)
C14 C13 H13 119.4
C12 C13 H13 119.4
C21 C22 C17 120.3(7)
C21 C22 H22 119.9
C17 C22 H22 119.9
C15 C14 C13 119.7(6)
C15 C14 H14 120.2
C13 C14 H14 120.2
C38 C37 C36 120.5(7)
C38 C37 H37 119.8
C36 C37 H37 119.8
C43 C44 C45 119.8(6)
C43 C44 H44 120.1
C45 C44 H44 120.1
C44 C45 C46 120.4(6)
C44 C45 H45 119.8
C46 C45 H45 119.8
C37 C38 C39 120.1(6)
C37 C38 H38 120.0
C39 C38 H38 120.0
C20 C21 C22 120.8(8)
C20 C21 H21 119.6
C22 C21 H21 119.6
C27 C28 C23 119.5(6)
C27 C28 H28 120.2
C23 C28 H28 120.2
C32 C31 C30 120.5(7)
C32 C31 H31 119.8
C30 C31 H31 119.8
C33 C32 C31 120.0(7)
C33 C32 H32 120.0
C31 C32 H32 120.0
C35 C36 C37 120.3(6)
C35 C36 H36 119.9
C37 C36 H36 119.9
C38 C39 C40 119.9(7)
C38 C39 H39 120.0
C40 C39 H39 120.0
C27 C26 C25 120.5(6)
C27 C26 H26 119.8
C25 C26 H26 119.8
C21 C20 C19 120.1(6)
C21 C20 H20 120.0
C19 C20 H20 120.0
C29 C30 C31 121.3(7)
C29 C30 H30 119.3
C31 C30 H30 119.3
C44 C43 C42 119.9(6)
C44 C43 H43 120.0
C42 C43 H43 120.0

loop_
_geom_bond_atom_site_label_1
_geom_bond_atom_site_label_2
_geom_bond_distance
C2 C3 1.335(14)
C2 C1 1.443(9)
C2 S3 1.648(9)
S3 C5 1.593(12)
C3 C4 1.321(14)
C3 H3 0.9300
C4 C5 1.327(14)
C4 H4 0.9300
C5 H5 0.9300
C3A C4A 1.350(19)
C3A H3A 0.9300
S3A C5A 1.576(18)
C5A C4A 1.337(19)
C5A H5A 0.9300
C4A H4A 0.9300
C7 C8 1.432(16)
C7 C6 1.466(7)
C7 O3 1.580(11)
O3 C10 1.335(14)
C8 C9 1.531(15)
C8 H8 0.9300
C9 C10 1.321(14)
C9 H9 0.9300
C10 H10 0.9300
C8A C9A 1.508(11)
C8A H8A 0.9300
O3A C10A 1.530(10)
C10A C9A 1.398(11)
C10A H10A 0.9300
C9A H9A 0.9300
Cu1 P1 2.2738(13)
Cu1 P2 2.2910(15)
Cu1 S2 2.3245(13)
Cu1 S1 2.3564(14)
S2 C6 1.688(5)
S1 C1 1.673(5)
P1 C17 1.814(5)
P1 C11 1.829(5)
P1 C23 1.839(5)
P2 C29 1.825(6)
P2 C41 1.838(5)
P2 C35 1.843(5)
O2 C6 1.274(6)
O2 H47 1.35(6)
O1 C1 1.280(7)
O1 H47 1.10(6)
C17 C22 1.380(7)
C17 C18 1.390(7)
C41 C42 1.356(7)
C41 C46 1.375(7)
C11 C12 1.385(7)
C11 C16 1.381(7)
C18 C19 1.356(9)
C18 H18 0.9300
C15 C14 1.324(9)
C15 C16 1.367(8)
C15 H15 0.9300
C23 C24 1.368(7)
C23 C28 1.384(8)
C16 H16 0.9300
C24 C25 1.394(8)
C24 H24 0.9300
C35 C40 1.355(8)
C35 C36 1.371(8)
C34 C29 1.387(8)
C34 C33 1.397(8)
C34 H34 0.9300
C29 C30 1.362(8)
C46 C45 1.380(8)
C46 H46 0.9300
C12 C13 1.403(9)
C12 H12 0.9300
C42 C43 1.392(8)
C42 H42 0.9300
C25 C26 1.378(11)
C25 H25 0.9300
C40 C39 1.386(9)
C40 H40 0.9300
C33 C32 1.370(11)
C33 H33 0.9300
C27 C26 1.352(10)
C27 C28 1.385(8)
C27 H27 0.9300
C19 C20 1.373(12)
C19 H19 0.9300
C13 C14 1.371(9)
C13 H13 0.9300
C22 C21 1.382(8)
C22 H22 0.9300
C14 H14 0.9300
C37 C38 1.341(10)
C37 C36 1.370(8)
C37 H37 0.9300
C44 C43 1.340(10)
C44 C45 1.371(9)
C44 H44 0.9300
C45 H45 0.9300
C38 C39 1.351(11)
C38 H38 0.9300
C21 C20 1.351(12)
C21 H21 0.9300
C28 H28 0.9300
C31 C32 1.341(11)
C31 C30 1.395(10)
C31 H31 0.9300
C32 H32 0.9300
C36 H36 0.9300
C39 H39 0.9300
C26 H26 0.9300
C20 H20 0.9300
C30 H30 0.9300
C43 H43 0.9300

loop_
_geom_torsion_atom_site_label_1
_geom_torsion_atom_site_label_2
_geom_torsion_atom_site_label_3
_geom_torsion_atom_site_label_4
_geom_torsion
C3 C2 S3 C5 5.7(10)
C1 C2 S3 C5 -175.1(9)
C1 C2 C3 C4 177.0(12)
S3 C2 C3 C4 -4.0(14)
C2 C3 C4 C5 -0.6(17)
C3 C4 C5 S3 5.4(17)
C2 S3 C5 C4 -6.9(14)
S3A C5A C4A C3A -14(3)
C8 C7 O3 C10 -6.3(13)
C6 C7 O3 C10 171.1(7)
C6 C7 C8 C9 -175.2(7)
O3 C7 C8 C9 1.8(12)
C7 C8 C9 C10 3.7(13)
C8 C9 C10 O3 -9.2(16)
C7 O3 C10 C9 8.8(14)
O3A C10A C9A C8A 1.7(11)
P1 Cu1 S2 C6 80.79(18)
P2 Cu1 S2 C6 -153.04(18)
S1 Cu1 S2 C6 -40.93(19)
P1 Cu1 S1 C1 -142.9(2)
P2 Cu1 S1 C1 88.2(2)
S2 Cu1 S1 C1 -26.8(2)
P2 Cu1 P1 C17 73.88(19)
S2 Cu1 P1 C17 -171.18(18)
S1 Cu1 P1 C17 -42.89(19)
P2 Cu1 P1 C11 -163.56(17)
S2 Cu1 P1 C11 -48.62(17)
S1 Cu1 P1 C11 79.67(17)
P2 Cu1 P1 C23 -46.49(19)
S2 Cu1 P1 C23 68.45(18)
S1 Cu1 P1 C23 -163.26(18)
P1 Cu1 P2 C29 67.74(19)
S2 Cu1 P2 C29 -44.23(19)
S1 Cu1 P2 C29 -170.09(19)
P1 Cu1 P2 C41 -54.27(19)
S2 Cu1 P2 C41 -166.24(18)
S1 Cu1 P2 C41 67.90(18)
P1 Cu1 P2 C35 -174.11(18)
S2 Cu1 P2 C35 73.93(18)
S1 Cu1 P2 C35 -51.93(18)
C11 P1 C17 C22 33.0(5)
C23 P1 C17 C22 -75.4(5)
Cu1 P1 C17 C22 160.6(4)
C11 P1 C17 C18 -145.5(4)
C23 P1 C17 C18 106.1(4)
Cu1 P1 C17 C18 -17.9(5)
C29 P2 C41 C42 -22.4(5)
C35 P2 C41 C42 -128.7(5)
Cu1 P2 C41 C42 108.2(4)
C29 P2 C41 C46 163.1(5)
C35 P2 C41 C46 56.8(5)
Cu1 P2 C41 C46 -66.2(5)
C17 P1 C11 C12 89.9(4)
C23 P1 C11 C12 -161.9(4)
Cu1 P1 C11 C12 -40.8(4)
C17 P1 C11 C16 -92.2(5)
C23 P1 C11 C16 15.9(5)
Cu1 P1 C11 C16 137.1(4)
C22 C17 C18 C19 0.6(8)
P1 C17 C18 C19 179.2(5)
C8 C7 C6 O2 -177.1(10)
O3 C7 C6 O2 5.8(8)
C8 C7 C6 S2 5.2(11)
O3 C7 C6 S2 -171.8(6)
Cu1 S2 C6 O2 32.9(5)
Cu1 S2 C6 C7 -149.6(3)
C3 C2 C1 O1 9.2(14)
S3 C2 C1 O1 -169.6(6)
C3 C2 C1 S1 -169.9(11)
S3 C2 C1 S1 11.3(9)
Cu1 S1 C1 O1 44.8(5)
Cu1 S1 C1 C2 -136.2(5)
C17 P1 C23 C24 -24.2(5)
C11 P1 C23 C24 -132.2(4)
Cu1 P1 C23 C24 104.8(4)
C17 P1 C23 C28 161.1(4)
C11 P1 C23 C28 53.1(5)
Cu1 P1 C23 C28 -69.9(4)
C14 C15 C16 C11 -2.2(11)
C12 C11 C16 C15 1.6(9)
P1 C11 C16 C15 -176.2(5)
C28 C23 C24 C25 1.7(8)
P1 C23 C24 C25 -172.9(4)
C29 P2 C35 C40 -93.9(6)
C41 P2 C35 C40 12.9(6)
Cu1 P2 C35 C40 137.9(5)
C29 P2 C35 C36 85.8(5)
C41 P2 C35 C36 -167.3(4)
Cu1 P2 C35 C36 -42.4(5)
C33 C34 C29 C30 1.0(9)
C33 C34 C29 P2 -178.9(5)
C41 P2 C29 C30 -63.7(6)
C35 P2 C29 C30 45.5(6)
Cu1 P2 C29 C30 168.5(5)
C41 P2 C29 C34 116.2(4)
C35 P2 C29 C34 -134.6(4)
Cu1 P2 C29 C34 -11.6(5)
C42 C41 C46 C45 1.1(9)
P2 C41 C46 C45 175.7(5)
C16 C11 C12 C13 -1.1(9)
P1 C11 C12 C13 176.9(5)
C46 C41 C42 C43 -1.6(9)
P2 C41 C42 C43 -176.2(5)
C23 C24 C25 C26 -3.4(9)
C36 C35 C40 C39 0.6(10)
P2 C35 C40 C39 -179.7(6)
C29 C34 C33 C32 -0.9(10)
C17 C18 C19 C20 -1.9(10)
C11 C12 C13 C14 1.1(11)
C18 C17 C22 C21 0.2(8)
P1 C17 C22 C21 -178.3(5)
C16 C15 C14 C13 2.1(12)
C12 C13 C14 C15 -1.6(13)
C43 C44 C45 C46 -1.9(12)
C41 C46 C45 C44 0.7(11)
C36 C37 C38 C39 2.9(12)
C17 C22 C21 C20 0.2(10)
C26 C27 C28 C23 -1.1(10)
C24 C23 C28 C27 0.5(8)
P1 C23 C28 C27 175.2(5)
C34 C33 C32 C31 2.1(11)
C30 C31 C32 C33 -3.3(13)
C40 C35 C36 C37 2.2(9)
P2 C35 C36 C37 -177.5(5)
C38 C37 C36 C35 -4.0(11)
C37 C38 C39 C40 -0.1(13)
C35 C40 C39 C38 -1.7(12)
C28 C27 C26 C25 -0.7(11)
C24 C25 C26 C27 3.0(11)
C22 C21 C20 C19 -1.5(11)
C18 C19 C20 C21 2.3(11)
C34 C29 C30 C31 -2.1(10)
P2 C29 C30 C31 177.8(6)
C32 C31 C30 C29 3.4(13)
C45 C44 C43 C42 1.4(12)
C41 C42 C43 C44 0.4(11)
